data_7209627
loop_
_publ_author_name
'Delori, Amit'
'Galek, Peter T. A.'
'Pidcock, Elna'
'Patni, Mohit'
'Jones, William'

_publ_section_title
;
 Knowledge-based hydrogen bond prediction and the synthesis of salts and
 cocrystals of the anti-malarial drug pyrimethamine with various drug and
 GRAS molecules
;
_journal_issue 15
_journal_name_full CrystEngComm
_journal_page_first 2916
_journal_paper_doi 10.1039/c3ce26765b
_journal_volume 15
_journal_year 2013
_chemical_formula_moiety 'C12 H14 Cl N4 1+, C7 H4 N O3 S 1-, C H4 O'
_chemical_formula_sum 'C20 H22 Cl N5 O4 S'
_chemical_formula_weight 463.94
_chemical_name_systematic Pyrimethaminium+saccharinate+methanol
_space_group_IT_number 2
_symmetry_cell_setting triclinic
_symmetry_space_group_name_Hall '-P 1'
_symmetry_space_group_name_H-M 'P -1'
_atom_sites_solution_hydrogens geom
_atom_sites_solution_primary direct
_atom_sites_solution_secondary difmap
_audit_creation_method SHELXL-97
_cell_angle_alpha 85.3640(10)
_cell_angle_beta 81.0520(10)
_cell_angle_gamma 79.0070(10)
_cell_formula_units_Z 2
_cell_length_a 6.90400(10)
_cell_length_b 7.58660(10)
_cell_length_c 21.2823(3)
_cell_measurement_reflns_used 14456
_cell_measurement_temperature 180(2)
_cell_measurement_theta_max 30.03
_cell_measurement_theta_min 1.00
_cell_volume 1079.44(3)
_computing_cell_refinement 'HKL Scalepack (Otwinowski & Minor 1997)'
_computing_data_collection 'Collect (Nonius B.V. 1998)'
_computing_data_reduction
;
HKL Denzo and Scalepack (Otwinowski & Minor 1997)
;
_computing_publication_material 'SHELXL-97 (Sheldrick 1997)'
_computing_structure_refinement 'SHELXL-97 (Sheldrick 1997)'
_computing_structure_solution 'SIR-92 (Altomare et al. 1994)'
_diffrn_ambient_temperature 180(2)
_diffrn_measured_fraction_theta_full 0.988
_diffrn_measured_fraction_theta_max 0.988
_diffrn_measurement_device_type 'Nonius Kappa CCD'
_diffrn_measurement_method 'Thin slice \w and \f scans'
_diffrn_radiation_source 'fine-focus sealed tube'
_diffrn_radiation_type MoK\a
_diffrn_radiation_wavelength 0.71073
_diffrn_reflns_av_R_equivalents 0.0260
_diffrn_reflns_av_sigmaI/netI 0.0328
_diffrn_reflns_limit_h_max 9
_diffrn_reflns_limit_h_min -9
_diffrn_reflns_limit_k_max 10
_diffrn_reflns_limit_k_min -10
_diffrn_reflns_limit_l_max 29
_diffrn_reflns_limit_l_min -23
_diffrn_reflns_number 18300
_diffrn_reflns_theta_full 30.06
_diffrn_reflns_theta_max 30.06
_diffrn_reflns_theta_min 3.68
_exptl_absorpt_coefficient_mu 0.312
_exptl_absorpt_correction_T_max 0.969
_exptl_absorpt_correction_T_min 0.924
_exptl_absorpt_correction_type multi-scan
_exptl_absorpt_process_details 'multi-scan from symmetry-related measurements Sortav (Blessing 1995)'
_exptl_crystal_colour Colourless
_exptl_crystal_density_diffrn 1.427
_exptl_crystal_density_method 'not measured'
_exptl_crystal_description Blocks
_exptl_crystal_F_000 484
_exptl_crystal_size_max 0.28
_exptl_crystal_size_mid 0.14
_exptl_crystal_size_min 0.12
_refine_diff_density_max 0.332
_refine_diff_density_min -0.446
_refine_diff_density_rms 0.053
_refine_ls_extinction_method none
_refine_ls_goodness_of_fit_ref 1.031
_refine_ls_hydrogen_treatment mixed
_refine_ls_matrix_type full
_refine_ls_number_parameters 285
_refine_ls_number_reflns 6251
_refine_ls_number_restraints 0
_refine_ls_restrained_S_all 1.031
_refine_ls_R_factor_all 0.0506
_refine_ls_R_factor_gt 0.0388
_refine_ls_shift/su_max 0.001
_refine_ls_shift/su_mean 0.000
_refine_ls_structure_factor_coef Fsqd
_refine_ls_weighting_details 'calc w=1/[\s^2^(Fo^2^)+(0.0375P)^2^+0.5530P] where P=(Fo^2^+2Fc^2^)/3'
_refine_ls_weighting_scheme calc
_refine_ls_wR_factor_gt 0.0936
_refine_ls_wR_factor_ref 0.1009
_reflns_number_gt 5179
_reflns_number_total 6251
_reflns_threshold_expression >2sigma(I)
_cod_data_source_file c3ce26765b.txt
_cod_data_source_block wj1074
_cod_depositor_comments
;
The following automatic conversions were performed:

'_symmetry_cell_setting' value 'Triclinic' changed to 'triclinic'
according to /home/saulius/struct/CIF-dictionaries/cif_core.dic
dictionary named 'cif_core.dic' version 2.4.2 from 2011-04-26.

Automatic conversion script
Id: cif_fix_values 1891 2012-01-12 08:04:46Z andrius 
;
_cod_database_code 7209627

loop_
_symmetry_equiv_pos_as_xyz
'x, y, z'
'-x, -y, -z'

loop_
_atom_site_label
_atom_site_type_symbol
_atom_site_fract_x
_atom_site_fract_y
_atom_site_fract_z
_atom_site_U_iso_or_equiv
_atom_site_adp_type
_atom_site_occupancy
_atom_site_symmetry_multiplicity
_atom_site_calc_flag
_atom_site_refinement_flags
C1 C 0.24456(19) 0.30032(18) 0.41784(6) 0.0219(2) Uani 1 1 d .
C2 C 0.05701(19) 0.22504(17) 0.43377(6) 0.0216(2) Uani 1 1 d .
C3 C -0.0763(2) 0.23658(19) 0.48969(7) 0.0263(3) Uani 1 1 d .
H23A H -0.0549 0.2975 0.5246 0.032 Uiso 1 1 calc R
C4 C -0.2430(2) 0.1558(2) 0.49312(8) 0.0309(3) Uani 1 1 d .
H22A H -0.3368 0.1616 0.5310 0.037 Uiso 1 1 calc R
C5 C -0.2740(2) 0.0668(2) 0.44192(8) 0.0314(3) Uani 1 1 d .
H21A H -0.3900 0.0145 0.4452 0.038 Uiso 1 1 calc R
C6 C -0.1389(2) 0.05244(19) 0.38594(7) 0.0280(3) Uani 1 1 d .
H20A H -0.1588 -0.0095 0.3511 0.034 Uiso 1 1 calc R
C7 C 0.02583(19) 0.13293(18) 0.38367(6) 0.0228(2) Uani 1 1 d .
C8 C 0.71427(19) 0.49936(18) 0.25082(6) 0.0227(3) Uani 1 1 d .
C9 C 0.8712(2) 0.58523(18) 0.23107(6) 0.0226(2) Uani 1 1 d .
C10 C 0.9619(2) 0.64404(18) 0.28014(6) 0.0228(3) Uani 1 1 d .
C11 C 0.7266(2) 0.55704(17) 0.35810(6) 0.0215(2) Uani 1 1 d .
C12 C 0.9517(2) 0.61142(18) 0.16255(6) 0.0235(3) Uani 1 1 d .
C13 C 1.1333(2) 0.5115(2) 0.13683(7) 0.0280(3) Uani 1 1 d .
H8A H 1.2046 0.4229 0.1630 0.034 Uiso 1 1 calc R
C14 C 1.2117(2) 0.5396(2) 0.07339(7) 0.0318(3) Uani 1 1 d .
H7A H 1.3361 0.4715 0.0561 0.038 Uiso 1 1 calc R
C15 C 1.1063(2) 0.6674(2) 0.03603(7) 0.0297(3) Uani 1 1 d .
C16 C 0.9242(3) 0.7671(2) 0.05970(7) 0.0344(3) Uani 1 1 d .
H3A H 0.8525 0.8535 0.0329 0.041 Uiso 1 1 calc R
C17 C 0.8476(2) 0.7390(2) 0.12328(7) 0.0308(3) Uani 1 1 d .
H6A H 0.7231 0.8075 0.1402 0.037 Uiso 1 1 calc R
C18 C 0.6156(2) 0.4056(2) 0.20876(6) 0.0288(3) Uani 1 1 d .
H9A H 0.6312 0.4614 0.1650 0.035 Uiso 1 1 calc R
H9B H 0.4712 0.4197 0.2248 0.035 Uiso 1 1 calc R
C19 C 0.7069(3) 0.2063(2) 0.20733(8) 0.0391(4) Uani 1 1 d .
H4A H 0.6431 0.1484 0.1786 0.059 Uiso 1 1 calc R
H4B H 0.6860 0.1500 0.2503 0.059 Uiso 1 1 calc R
H4C H 0.8501 0.1925 0.1921 0.059 Uiso 1 1 calc R
C20 C 0.3170(3) 1.0123(3) 0.10650(10) 0.0526(5) Uani 1 1 d .
H1A H 0.3549 0.9211 0.0746 0.063 Uiso 1 1 calc R
H1B H 0.4027 1.1030 0.0967 0.063 Uiso 1 1 calc R
H1C H 0.1776 1.0701 0.1060 0.063 Uiso 1 1 calc R
N1 N 0.34435(17) 0.26245(16) 0.35912(5) 0.0247(2) Uani 1 1 d .
N2 N 0.64436(17) 0.48492(16) 0.31440(5) 0.0235(2) Uani 1 1 d .
H18 H 0.5444 0.4279 0.3273 0.028 Uiso 1 1 calc R
N3 N 0.63863(18) 0.55402(16) 0.41793(5) 0.0256(2) Uani 1 1 d .
H15A H 0.6876 0.6004 0.4473 0.031 Uiso 1 1 calc R
H15B H 0.5311 0.5056 0.4284 0.031 Uiso 1 1 calc R
N4 N 0.88943(17) 0.63014(16) 0.34204(5) 0.0238(2) Uani 1 1 d .
N5 N 1.12577(19) 0.71667(18) 0.26526(6) 0.0311(3) Uani 1 1 d .
H10A H 1.1804 0.7525 0.2955 0.037 Uiso 1 1 calc R
H10B H 1.1792 0.7287 0.2252 0.037 Uiso 1 1 calc R
O1 O 0.30094(15) 0.38982(14) 0.45544(5) 0.0284(2) Uani 1 1 d .
O2 O 0.35381(16) -0.04976(15) 0.32318(5) 0.0332(2) Uani 1 1 d .
O3 O 0.18940(17) 0.20744(16) 0.26403(5) 0.0338(2) Uani 1 1 d .
O4 O 0.3399(2) 0.9300(2) 0.16729(6) 0.0496(3) Uani 1 1 d .
H2 H 0.310(4) 1.009(3) 0.1931(12) 0.060 Uiso 1 1 d .
S1 S 0.23882(5) 0.13075(5) 0.325286(15) 0.02340(8) Uani 1 1 d .
Cl1 Cl 1.20516(7) 0.70716(7) -0.043387(18) 0.04497(12) Uani 1 1 d .

loop_
_atom_site_aniso_label
_atom_site_aniso_U_11
_atom_site_aniso_U_22
_atom_site_aniso_U_33
_atom_site_aniso_U_23
_atom_site_aniso_U_13
_atom_site_aniso_U_12
C1 0.0217(6) 0.0240(6) 0.0207(6) -0.0021(5) -0.0028(5) -0.0057(5)
C2 0.0210(6) 0.0205(6) 0.0229(6) 0.0003(5) -0.0021(5) -0.0045(5)
C3 0.0260(6) 0.0244(6) 0.0257(6) -0.0015(5) 0.0019(5) -0.0017(5)
C4 0.0243(6) 0.0272(7) 0.0363(8) 0.0027(6) 0.0057(6) -0.0026(5)
C5 0.0217(6) 0.0285(7) 0.0436(8) 0.0051(6) -0.0020(6) -0.0085(5)
C6 0.0259(6) 0.0271(7) 0.0336(7) 0.0010(6) -0.0073(5) -0.0097(5)
C7 0.0221(6) 0.0234(6) 0.0233(6) 0.0007(5) -0.0030(5) -0.0061(5)
C8 0.0230(6) 0.0282(6) 0.0182(6) -0.0030(5) -0.0022(5) -0.0076(5)
C9 0.0245(6) 0.0257(6) 0.0185(6) -0.0020(5) -0.0015(5) -0.0077(5)
C10 0.0252(6) 0.0224(6) 0.0218(6) -0.0026(5) -0.0017(5) -0.0081(5)
C11 0.0253(6) 0.0211(6) 0.0191(6) -0.0017(5) -0.0039(5) -0.0055(5)
C12 0.0259(6) 0.0277(6) 0.0189(6) -0.0022(5) -0.0018(5) -0.0109(5)
C13 0.0261(6) 0.0341(7) 0.0235(6) 0.0003(5) -0.0034(5) -0.0055(6)
C14 0.0279(7) 0.0394(8) 0.0264(7) -0.0041(6) 0.0033(5) -0.0066(6)
C15 0.0366(8) 0.0352(7) 0.0187(6) -0.0011(5) 0.0012(5) -0.0145(6)
C16 0.0407(8) 0.0353(8) 0.0247(7) 0.0046(6) -0.0036(6) -0.0043(7)
C17 0.0322(7) 0.0316(7) 0.0254(7) 0.0002(6) -0.0003(6) -0.0018(6)
C18 0.0279(7) 0.0432(8) 0.0199(6) -0.0047(6) -0.0038(5) -0.0164(6)
C19 0.0449(9) 0.0427(9) 0.0345(8) -0.0137(7) -0.0020(7) -0.0183(8)
C20 0.0583(12) 0.0544(12) 0.0487(11) -0.0045(9) -0.0102(9) -0.0161(10)
N1 0.0241(5) 0.0320(6) 0.0208(5) -0.0054(4) 0.0001(4) -0.0129(5)
N2 0.0251(5) 0.0300(6) 0.0181(5) -0.0027(4) -0.0017(4) -0.0127(5)
N3 0.0291(6) 0.0325(6) 0.0178(5) -0.0041(4) -0.0013(4) -0.0123(5)
N4 0.0274(6) 0.0260(6) 0.0203(5) -0.0033(4) -0.0025(4) -0.0103(5)
N5 0.0344(6) 0.0407(7) 0.0237(6) -0.0063(5) -0.0004(5) -0.0220(6)
O1 0.0296(5) 0.0347(5) 0.0241(5) -0.0096(4) -0.0014(4) -0.0119(4)
O2 0.0312(5) 0.0326(6) 0.0364(6) -0.0130(5) -0.0008(4) -0.0059(4)
O3 0.0402(6) 0.0464(6) 0.0194(5) 0.0011(4) -0.0069(4) -0.0185(5)
O4 0.0661(9) 0.0520(8) 0.0332(6) -0.0115(6) 0.0094(6) -0.0265(7)
S1 0.02454(16) 0.02918(17) 0.01893(15) -0.00456(12) -0.00179(11) -0.01066(13)
Cl1 0.0550(3) 0.0569(3) 0.02116(17) 0.00201(16) 0.00667(16) -0.0170(2)

loop_
_atom_type_symbol
_atom_type_description
_atom_type_scat_dispersion_real
_atom_type_scat_dispersion_imag
_atom_type_scat_source
C C 0.0033 0.0016 'International Tables Vol C Tables 4.2.6.8 and 6.1.1.4'
H H 0.0000 0.0000 'International Tables Vol C Tables 4.2.6.8 and 6.1.1.4'
N N 0.0061 0.0033 'International Tables Vol C Tables 4.2.6.8 and 6.1.1.4'
O O 0.0106 0.0060 'International Tables Vol C Tables 4.2.6.8 and 6.1.1.4'
S S 0.1246 0.1234 'International Tables Vol C Tables 4.2.6.8 and 6.1.1.4'
Cl Cl 0.1484 0.1585 'International Tables Vol C Tables 4.2.6.8 and 6.1.1.4'

loop_
_geom_angle_atom_site_label_1
_geom_angle_atom_site_label_2
_geom_angle_atom_site_label_3
_geom_angle
O1 C1 N1 123.87(12)
O1 C1 C2 122.28(12)
N1 C1 C2 113.85(11)
C3 C2 C7 120.54(12)
C3 C2 C1 128.35(12)
C7 C2 C1 111.11(11)
C2 C3 C4 117.78(13)
C2 C3 H23A 121.1
C4 C3 H23A 121.1
C5 C4 C3 120.94(13)
C5 C4 H22A 119.5
C3 C4 H22A 119.5
C4 C5 C6 121.51(13)
C4 C5 H21A 119.2
C6 C5 H21A 119.2
C7 C6 C5 116.58(13)
C7 C6 H20A 121.7
C5 C6 H20A 121.7
C6 C7 C2 122.64(13)
C6 C7 S1 130.77(11)
C2 C7 S1 106.43(9)
C9 C8 N2 119.26(12)
C9 C8 C18 125.48(12)
N2 C8 C18 115.13(11)
C8 C9 C10 116.53(12)
C8 C9 C12 122.43(12)
C10 C9 C12 120.99(11)
N5 C10 N4 116.58(12)
N5 C10 C9 120.50(12)
N4 C10 C9 122.92(12)
N3 C11 N4 120.21(12)
N3 C11 N2 117.82(12)
N4 C11 N2 121.97(12)
C13 C12 C17 118.83(13)
C13 C12 C9 120.76(13)
C17 C12 C9 120.40(13)
C14 C13 C12 120.88(14)
C14 C13 H8A 119.6
C12 C13 H8A 119.6
C15 C14 C13 118.91(14)
C15 C14 H7A 120.5
C13 C14 H7A 120.5
C14 C15 C16 121.78(13)
C14 C15 Cl1 119.44(12)
C16 C15 Cl1 118.78(12)
C15 C16 C17 118.90(15)
C15 C16 H3A 120.5
C17 C16 H3A 120.5
C16 C17 C12 120.69(14)
C16 C17 H6A 119.7
C12 C17 H6A 119.7
C8 C18 C19 110.77(12)
C8 C18 H9A 109.5
C19 C18 H9A 109.5
C8 C18 H9B 109.5
C19 C18 H9B 109.5
H9A C18 H9B 108.1
C18 C19 H4A 109.5
C18 C19 H4B 109.5
H4A C19 H4B 109.5
C18 C19 H4C 109.5
H4A C19 H4C 109.5
H4B C19 H4C 109.5
O4 C20 H1A 109.5
O4 C20 H1B 109.5
H1A C20 H1B 109.5
O4 C20 H1C 109.5
H1A C20 H1C 109.5
H1B C20 H1C 109.5
C1 N1 S1 110.79(9)
C11 N2 C8 121.20(11)
C11 N2 H18 119.4
C8 N2 H18 119.4
C11 N3 H15A 120.0
C11 N3 H15B 120.0
H15A N3 H15B 120.0
C11 N4 C10 117.68(11)
C10 N5 H10A 120.0
C10 N5 H10B 120.0
H10A N5 H10B 120.0
C20 O4 H2 107.7(17)
O2 S1 O3 113.91(7)
O2 S1 N1 111.63(7)
O3 S1 N1 111.28(6)
O2 S1 C7 108.99(6)
O3 S1 C7 112.59(7)
N1 S1 C7 97.25(6)

loop_
_geom_bond_atom_site_label_1
_geom_bond_atom_site_label_2
_geom_bond_distance
C1 O1 1.2403(15)
C1 N1 1.3540(17)
C1 C2 1.4940(17)
C2 C3 1.3846(18)
C2 C7 1.3859(18)
C3 C4 1.393(2)
C3 H23A 0.9500
C4 C5 1.392(2)
C4 H22A 0.9500
C5 C6 1.392(2)
C5 H21A 0.9500
C6 C7 1.3823(18)
C6 H20A 0.9500
C7 S1 1.7698(13)
C8 C9 1.3630(18)
C8 N2 1.3672(16)
C8 C18 1.4996(18)
C9 C10 1.4380(18)
C9 C12 1.4894(17)
C10 N5 1.3346(17)
C10 N4 1.3379(17)
C11 N3 1.3231(16)
C11 N4 1.3326(16)
C11 N2 1.3607(16)
C12 C13 1.392(2)
C12 C17 1.394(2)
C13 C14 1.390(2)
C13 H8A 0.9500
C14 C15 1.374(2)
C14 H7A 0.9500
C15 C16 1.382(2)
C15 Cl1 1.7466(14)
C16 C17 1.389(2)
C16 H3A 0.9500
C17 H6A 0.9500
C18 C19 1.524(2)
C18 H9A 0.9900
C18 H9B 0.9900
C19 H4A 0.9800
C19 H4B 0.9800
C19 H4C 0.9800
C20 O4 1.409(2)
C20 H1A 0.9800
C20 H1B 0.9800
C20 H1C 0.9800
N1 S1 1.6139(11)
N2 H18 0.8800
N3 H15A 0.8800
N3 H15B 0.8800
N5 H10A 0.8800
N5 H10B 0.8800
O2 S1 1.4464(11)
O3 S1 1.4472(11)
O4 H2 0.82(2)

loop_
_geom_torsion_atom_site_label_1
_geom_torsion_atom_site_label_2
_geom_torsion_atom_site_label_3
_geom_torsion_atom_site_label_4
_geom_torsion
O1 C1 C2 C3 -1.5(2)
N1 C1 C2 C3 178.80(13)
O1 C1 C2 C7 179.12(13)
N1 C1 C2 C7 -0.54(17)
C7 C2 C3 C4 -1.2(2)
C1 C2 C3 C4 179.54(13)
C2 C3 C4 C5 -0.1(2)
C3 C4 C5 C6 1.0(2)
C4 C5 C6 C7 -0.7(2)
C5 C6 C7 C2 -0.5(2)
C5 C6 C7 S1 174.27(11)
C3 C2 C7 C6 1.5(2)
C1 C2 C7 C6 -179.10(13)
C3 C2 C7 S1 -174.38(11)
C1 C2 C7 S1 5.02(14)
N2 C8 C9 C10 4.4(2)
C18 C8 C9 C10 -171.33(13)
N2 C8 C9 C12 -178.04(13)
C18 C8 C9 C12 6.2(2)
C8 C9 C10 N5 174.78(13)
C12 C9 C10 N5 -2.8(2)
C8 C9 C10 N4 -5.3(2)
C12 C9 C10 N4 177.06(13)
C8 C9 C12 C13 -106.71(16)
C10 C9 C12 C13 70.77(18)
C8 C9 C12 C17 74.41(19)
C10 C9 C12 C17 -108.12(16)
C17 C12 C13 C14 0.9(2)
C9 C12 C13 C14 -177.98(13)
C12 C13 C14 C15 -0.4(2)
C13 C14 C15 C16 -0.6(2)
C13 C14 C15 Cl1 178.81(11)
C14 C15 C16 C17 1.1(2)
Cl1 C15 C16 C17 -178.36(12)
C15 C16 C17 C12 -0.5(2)
C13 C12 C17 C16 -0.5(2)
C9 C12 C17 C16 178.46(14)
C9 C8 C18 C19 93.35(17)
N2 C8 C18 C19 -82.51(15)
O1 C1 N1 S1 175.55(12)
C2 C1 N1 S1 -4.80(15)
N3 C11 N2 C8 173.23(13)
N4 C11 N2 C8 -6.3(2)
C9 C8 N2 C11 1.0(2)
C18 C8 N2 C11 177.15(13)
N3 C11 N4 C10 -174.18(13)
N2 C11 N4 C10 5.3(2)
N5 C10 N4 C11 -179.61(13)
C9 C10 N4 C11 0.5(2)
C1 N1 S1 O2 -106.98(11)
C1 N1 S1 O3 124.53(10)
C1 N1 S1 C7 6.81(11)
C6 C7 S1 O2 -66.47(15)
C2 C7 S1 O2 108.94(10)
C6 C7 S1 O3 60.94(15)
C2 C7 S1 O3 -123.65(10)
C6 C7 S1 N1 177.63(14)
C2 C7 S1 N1 -6.96(11)
